data_2200677
loop_
_publ_author_name
'Ch\;eci\'nska, Lilianna'
'Ma\/lecka, Magdalena'
'Olszak, Tomasz A.'
'Kudzin, Zbigniew H.'

_publ_section_title
;
 <i>O,O</i>-Diphenyl 2-methyl-1-(3-phenylthioureido)propanephosphonate
;
_journal_issue 12
_journal_name_full 'Acta Crystallographica Section E'
_journal_page_first o1213
_journal_page_last o1215
_journal_paper_doi 10.1107/S1600536801019730
_journal_volume 57
_journal_year 2001
_chemical_formula_iupac 'C23 H25 N2 O3 P S'
_chemical_formula_moiety 'C23 H25 N2 O3 P S'
_chemical_formula_sum 'C23 H25 N2 O3 P S'
_chemical_formula_weight 440.48
_chemical_name_systematic
;
O,O-diphenyl 1-(3-phenylthioureido)-2-methylpropanephosphonate
;
_space_group_IT_number 14
_symmetry_cell_setting monoclinic
_symmetry_space_group_name_Hall '-P 2yn'
_symmetry_space_group_name_H-M 'P 1 21/n 1'
_audit_creation_method SHELXL-97
_cell_angle_alpha 90.00
_cell_angle_beta 105.380(10)
_cell_angle_gamma 90.00
_cell_formula_units_Z 4
_cell_length_a 10.0610(10)
_cell_length_b 20.5610(10)
_cell_length_c 11.3750(10)
_cell_measurement_reflns_used 25
_cell_measurement_temperature 293(2)
_cell_measurement_theta_max 30.30
_cell_measurement_theta_min 22.52
_cell_volume 2268.8(3)
_computing_cell_refinement 'MSC/AFC Diffractometer Control Software'
_computing_data_collection
;
MSC/AFC Diffractometer Control Software
(Molecular Structure Corporation, 1989a)
;
_computing_data_reduction 'TEXSAN (Molecular Structure Corporation, 1989b)'
_computing_molecular_graphics
;
ORTEX (McArdle, 1995) and PLUTON92 (Spek, 1992)
;
_computing_publication_material 'PARST97 (Nardelli, 1996)'
_computing_structure_refinement 'SHELXL97 (Sheldrick, 1997)'
_computing_structure_solution 'SHELXS86 (Sheldrick, 1990)'
_diffrn_ambient_temperature 293(2)
_diffrn_measured_fraction_theta_full .919
_diffrn_measured_fraction_theta_max .919
_diffrn_measurement_device_type 'Rigaku AFC-5S'
_diffrn_measurement_method \w
_diffrn_radiation_monochromator graphite
_diffrn_radiation_source 'fine-focus sealed tube'
_diffrn_radiation_type CuK\a
_diffrn_radiation_wavelength 1.54178
_diffrn_reflns_av_R_equivalents .0664
_diffrn_reflns_av_sigmaI/netI .0440
_diffrn_reflns_limit_h_max 12
_diffrn_reflns_limit_h_min 0
_diffrn_reflns_limit_k_max 24
_diffrn_reflns_limit_k_min 0
_diffrn_reflns_limit_l_max 13
_diffrn_reflns_limit_l_min -14
_diffrn_reflns_number 4505
_diffrn_reflns_theta_full 72.60
_diffrn_reflns_theta_max 72.60
_diffrn_reflns_theta_min 4.30
_diffrn_standards_decay_% <2
_diffrn_standards_interval_count 150
_diffrn_standards_number 3
_exptl_absorpt_coefficient_mu 2.150
_exptl_absorpt_correction_T_max .67144
_exptl_absorpt_correction_T_min .40513
_exptl_absorpt_correction_type analytical
_exptl_absorpt_process_details '(de Meulenaer & Tompa, 1965)'
_exptl_crystal_colour colourless
_exptl_crystal_density_diffrn 1.290
_exptl_crystal_density_meas 1.289
_exptl_crystal_density_method 'flotation in xylene, bromobenzene, heptane & toluene'
_exptl_crystal_description plate
_exptl_crystal_F_000 928
_exptl_crystal_size_max .45
_exptl_crystal_size_mid .4
_exptl_crystal_size_min .2
_refine_diff_density_max .428
_refine_diff_density_min -.419
_refine_ls_extinction_coef .0159(8)
_refine_ls_extinction_method SHELXL97
_refine_ls_goodness_of_fit_ref .918
_refine_ls_hydrogen_treatment mixed
_refine_ls_matrix_type full
_refine_ls_number_parameters 291
_refine_ls_number_reflns 4266
_refine_ls_number_restraints 0
_refine_ls_restrained_S_all .918
_refine_ls_R_factor_all .0714
_refine_ls_R_factor_gt .0537
_refine_ls_shift/su_max .001
_refine_ls_shift/su_mean .000
_refine_ls_structure_factor_coef Fsqd
_refine_ls_weighting_details 'calc w = 1/[\s^2^(Fo^2^)+(0.0998P)^2^] where P = (Fo^2^+2Fc^2^)/3'
_refine_ls_weighting_scheme calc
_refine_ls_wR_factor_ref .1410
_reflns_number_gt 3042
_reflns_number_total 4266
_reflns_threshold_expression >2sigma(I)
_cod_data_source_file cv6079.cif
_cod_data_source_block I
_cod_depositor_comments
;
The following automatic conversions were performed:
'_symmetry_cell_setting' value 'Monoclinic' changed to 'monoclinic'
according to '/home/saulius/struct/CIF-dictionaries/cif_core.dic'
dictionary named 'cif_core.dic' version 2.4.1 from 2010-06-29.

Automatic conversion script
Id: cif_fix_enum 1527 2010-12-29 10:47:43Z saulius 

The following automatic conversions were performed:

'_symmetry_cell_setting' value 'Monoclinic' changed to 'monoclinic'
according to /home/saulius/struct/CIF-dictionaries/cif_core.dic
dictionary named 'cif_core.dic' version 2.4.1 from 2010-06-29.

Automatic conversion script
Id: cif_fix_values 1715 2011-07-08 13:25:40Z adriana 
;
_cod_original_sg_symbol_H-M 'P 21/n'
_cod_database_code 2200677

loop_
_symmetry_equiv_pos_as_xyz
'x, y, z'
'-x+1/2, y+1/2, -z+1/2'
'-x, -y, -z'
'x-1/2, -y-1/2, z-1/2'

loop_
_atom_site_label
_atom_site_fract_x
_atom_site_fract_y
_atom_site_fract_z
_atom_site_U_iso_or_equiv
_atom_site_adp_type
_atom_site_calc_flag
_atom_site_refinement_flags
_atom_site_occupancy
_atom_site_disorder_assembly
_atom_site_disorder_group
_atom_site_type_symbol
S1 .85090(7) .68277(3) .22868(6) .0679(2) Uani d . 1 . . S
C1 .8652(2) .63555(11) .3501(2) .0526(5) Uani d . 1 . . C
N1 .8621(2) .65816(10) .46099(19) .0657(6) Uani d . 1 . . N
H1 .873(3) .6285(13) .514(3) .073(8) Uiso d . 1 . . H
N2 .8840(2) .57020(10) .34981(19) .0559(5) Uani d . 1 . . N
H2 .883(3) .5539(12) .412(2) .057(7) Uiso d . 1 . . H
C2 .8923(2) .53202(11) .2447(2) .0533(5) Uani d . 1 . . C
H201 .893(2) .5608(11) .182(2) .057(6) Uiso d . 1 . . H
C3 .7740(3) .48257(13) .2048(3) .0623(6) Uani d . 1 . . C
H301 .797(3) .4645(13) .141(3) .078(9) Uiso d . 1 . . H
C4 .6367(3) .51791(16) .1682(3) .0812(8) Uani d . 1 . . C
H401 .6195 .5383 .2387 .122 Uiso calc R 1 . . H
H402 .5645 .4874 .1346 .122 Uiso calc R 1 . . H
H403 .6394 .5505 .1084 .122 Uiso calc R 1 . . H
C5 .7735(3) .43064(14) .2999(3) .0864(9) Uani d . 1 . . C
H501 .7592 .4507 .3718 .130 Uiso calc R 1 . . H
H502 .8603 .4082 .3203 .130 Uiso calc R 1 . . H
H503 .7006 .4002 .2678 .130 Uiso calc R 1 . . H
P1 1.06335(6) .49781(3) .28039(5) .0529(2) Uani d . 1 . . P
O1 1.11124(17) .46577(8) .39965(13) .0591(4) Uani d . 1 . . O
O3 1.15910(18) .55448(9) .26064(15) .0683(5) Uani d . 1 . . O
O2 1.05368(18) .45215(8) .16681(14) .0646(4) Uani d . 1 . . O
C11 .8512(3) .72463(11) .4928(2) .0578(6) Uani d . 1 . . C
C12 .9622(3) .75495(13) .5699(2) .0671(6) Uani d . 1 . . C
H12 1.0459 .7331 .5954 .081 Uiso calc R 1 . . H
C13 .9505(3) .81720(14) .6095(3) .0796(8) Uani d . 1 . . C
H13 1.0261 .8373 .6621 .096 Uiso calc R 1 . . H
C14 .8280(4) .84991(14) .5719(3) .0818(8) Uani d . 1 . . C
H14 .8202 .8920 .5992 .098 Uiso calc R 1 . . H
C15 .7168(4) .82031(15) .4939(3) .0885(9) Uani d . 1 . . C
H15 .6337 .8426 .4680 .106 Uiso calc R 1 . . H
C16 .7276(3) .75759(14) .4537(3) .0753(7) Uani d . 1 . . C
H16 .6521 .7377 .4007 .090 Uiso calc R 1 . . H
C21 1.1569(2) .40546(12) .1674(2) .0574(6) Uani d . 1 . . C
C22 1.1438(3) .34487(13) .2134(2) .0692(7) Uani d . 1 . . C
H22 1.0697 .3352 .2448 .083 Uiso calc R 1 . . H
C23 1.2421(3) .29857(14) .2122(3) .0797(8) Uani d . 1 . . C
H23 1.2354 .2574 .2441 .096 Uiso calc R 1 . . H
C24 1.3495(3) .31283(15) .1642(3) .0820(8) Uani d . 1 . . C
H24 1.4157 .2814 .1635 .098 Uiso calc R 1 . . H
C25 1.3600(3) .37311(16) .1173(3) .0808(8) Uani d . 1 . . C
H25 1.4331 .3823 .0842 .097 Uiso calc R 1 . . H
C26 1.2633(3) .42068(14) .1184(3) .0722(7) Uani d . 1 . . C
H26 1.2704 .4618 .0867 .087 Uiso calc R 1 . . H
C31 1.2672(3) .58269(14) .3519(2) .0641(6) Uani d . 1 . . C
C32 1.3957(3) .55548(19) .3739(3) .0919(10) Uani d . 1 . . C
H32 1.4103 .5177 .3340 .110 Uiso calc R 1 . . H
C33 1.5026(4) .5856(3) .4568(4) .1196(14) Uani d . 1 . . C
H33 1.5908 .5681 .4729 .144 Uiso calc R 1 . . H
C34 1.4809(5) .6406(3) .5156(4) .1189(16) Uani d . 1 . . C
H34 1.5539 .6603 .5720 .143 Uiso calc R 1 . . H
C35 1.3517(5) .66689(19) .4915(3) .1088(13) Uani d . 1 . . C
H35 1.3370 .7044 .5318 .131 Uiso calc R 1 . . H
C36 1.2420(3) .63786(15) .4070(3) .0817(8) Uani d . 1 . . C
H36 1.1541 .6558 .3890 .098 Uiso calc R 1 . . H

loop_
_atom_site_aniso_label
_atom_site_aniso_U_11
_atom_site_aniso_U_22
_atom_site_aniso_U_33
_atom_site_aniso_U_12
_atom_site_aniso_U_13
_atom_site_aniso_U_23
S1 .0804(5) .0627(4) .0604(4) .0028(3) .0182(3) .0103(3)
C1 .0474(12) .0559(13) .0545(12) .0016(9) .0136(9) -.0002(9)
N1 .0887(16) .0544(11) .0551(11) .0083(11) .0213(11) .0022(9)
N2 .0664(12) .0554(11) .0481(10) .0041(9) .0193(9) .0027(8)
C2 .0563(13) .0571(13) .0478(12) .0006(10) .0160(10) .0016(9)
C3 .0577(14) .0665(15) .0628(15) -.0020(11) .0161(12) -.0050(11)
C4 .0541(15) .097(2) .088(2) .0010(14) .0123(14) .0010(16)
C5 .082(2) .0759(19) .099(2) -.0190(16) .0212(18) .0107(16)
P1 .0524(3) .0619(4) .0459(3) .0027(3) .0157(2) .0017(2)
O1 .0650(10) .0654(10) .0476(8) .0069(8) .0160(7) .0063(7)
O3 .0593(10) .0866(13) .0556(9) -.0138(9) .0094(8) .0106(8)
O2 .0640(10) .0774(11) .0519(9) .0126(8) .0148(8) -.0078(8)
C11 .0650(14) .0549(12) .0554(13) .0003(11) .0192(11) .0004(10)
C12 .0598(15) .0710(16) .0722(16) -.0049(12) .0203(13) -.0013(12)
C13 .088(2) .0698(17) .0796(18) -.0179(16) .0199(16) -.0075(14)
C14 .111(3) .0598(15) .0757(18) .0005(16) .0271(17) -.0066(13)
C15 .090(2) .0749(18) .094(2) .0235(16) .0128(18) -.0002(16)
C16 .0682(17) .0698(16) .0795(17) .0069(13) .0048(14) -.0033(13)
C21 .0579(13) .0678(14) .0481(12) .0056(11) .0165(10) -.0061(10)
C22 .0728(17) .0751(17) .0633(15) -.0016(13) .0243(13) -.0050(13)
C23 .102(2) .0690(16) .0717(17) .0128(16) .0288(17) .0007(13)
C24 .083(2) .086(2) .0772(18) .0238(16) .0211(16) -.0101(15)
C25 .0728(18) .095(2) .0848(19) .0026(15) .0379(16) -.0168(16)
C26 .0775(18) .0742(17) .0738(17) .0000(14) .0355(14) -.0048(13)
C31 .0538(13) .0806(17) .0568(13) -.0083(12) .0131(11) .0093(12)
C32 .0573(16) .129(3) .087(2) .0032(17) .0150(15) -.0022(19)
C33 .0580(19) .175(4) .112(3) -.020(2) -.0022(19) .020(3)
C34 .103(3) .160(4) .077(2) -.065(3) -.006(2) .008(2)
C35 .134(4) .099(2) .089(2) -.044(3) .022(2) -.0113(19)
C36 .0779(19) .081(2) .0844(19) -.0084(15) .0181(16) -.0008(15)

loop_
_atom_type_symbol
_atom_type_description
_atom_type_scat_dispersion_real
_atom_type_scat_dispersion_imag
_atom_type_scat_source
C C .0181 .0091 'International Tables Vol C Tables 4.2.6.8 and 6.1.1.4'
H H .0000 .0000 'International Tables Vol C Tables 4.2.6.8 and 6.1.1.4'
N N .0311 .0180 'International Tables Vol C Tables 4.2.6.8 and 6.1.1.4'
O O .0492 .0322 'International Tables Vol C Tables 4.2.6.8 and 6.1.1.4'
P P .2955 .4335 'International Tables Vol C Tables 4.2.6.8 and 6.1.1.4'
S S .3331 .5567 'International Tables Vol C Tables 4.2.6.8 and 6.1.1.4'

loop_
_geom_angle_atom_site_label_1
_geom_angle_atom_site_label_2
_geom_angle_atom_site_label_3
_geom_angle
_geom_angle_publ_flag
N1 C1 N2 112.3(2) yes
N1 C1 S1 123.75(18) yes
N2 C1 S1 123.90(17) yes
C1 N1 C11 126.1(2) yes
C1 N1 H1 113.1(19) no
C11 N1 H1 120.8(19) no
C1 N2 C2 125.2(2) yes
C1 N2 H2 112.9(18) no
C2 N2 H2 121.7(18) no
N2 C2 C3 113.0(2) yes
N2 C2 P1 106.62(16) yes
C3 C2 P1 115.19(17) yes
N2 C2 H201 107.6(14) no
C3 C2 H201 110.7(15) no
P1 C2 H201 103.0(14) no
C4 C3 C5 110.9(2) yes
C4 C3 C2 109.9(2) yes
C5 C3 C2 113.7(2) yes
C4 C3 H301 112.5(19) no
C5 C3 H301 109.6(18) no
C2 C3 H301 99.8(18) no
C3 C4 H401 109.5 no
C3 C4 H402 109.5 no
H401 C4 H402 109.5 no
C3 C4 H403 109.5 no
H401 C4 H403 109.5 no
H402 C4 H403 109.5 no
C3 C5 H501 109.5 no
C3 C5 H502 109.5 no
H501 C5 H502 109.5 no
C3 C5 H503 109.5 no
H501 C5 H503 109.5 no
H502 C5 H503 109.5 no
O1 P1 O3 113.74(10) yes
O1 P1 O2 115.01(9) yes
O3 P1 O2 103.40(10) yes
O1 P1 C2 116.26(10) yes
O3 P1 C2 105.32(11) yes
O2 P1 C2 101.53(10) yes
C31 O3 P1 125.67(15) no
C21 O2 P1 120.96(14) no
C12 C11 C16 119.5(2) no
C12 C11 N1 119.5(2) no
C16 C11 N1 120.8(2) no
C13 C12 C11 120.5(3) no
C13 C12 H12 119.8 no
C11 C12 H12 119.8 no
C14 C13 C12 120.3(3) no
C14 C13 H13 119.9 no
C12 C13 H13 119.9 no
C13 C14 C15 119.8(3) no
C13 C14 H14 120.1 no
C15 C14 H14 120.1 no
C14 C15 C16 120.4(3) no
C14 C15 H15 119.8 no
C16 C15 H15 119.8 no
C11 C16 C15 119.6(3) no
C11 C16 H16 120.2 no
C15 C16 H16 120.2 no
C26 C21 C22 121.9(2) no
C26 C21 O2 119.8(2) no
C22 C21 O2 118.3(2) no
C21 C22 C23 118.9(3) no
C21 C22 H22 120.5 no
C23 C22 H22 120.5 no
C24 C23 C22 120.2(3) no
C24 C23 H23 119.9 no
C22 C23 H23 119.9 no
C25 C24 C23 120.2(3) no
C25 C24 H24 119.9 no
C23 C24 H24 119.9 no
C24 C25 C26 120.8(3) no
C24 C25 H25 119.6 no
C26 C25 H25 119.6 no
C21 C26 C25 118.1(3) no
C21 C26 H26 121.0 no
C25 C26 H26 121.0 no
C36 C31 C32 122.8(3) no
C36 C31 O3 118.8(2) no
C32 C31 O3 118.2(3) no
C31 C32 C33 118.1(4) no
C31 C32 H32 121.0 no
C33 C32 H32 121.0 no
C34 C33 C32 120.9(4) no
C34 C33 H33 119.6 no
C32 C33 H33 119.6 no
C33 C34 C35 119.9(4) no
C33 C34 H34 120.1 no
C35 C34 H34 120.1 no
C34 C35 C36 120.4(4) no
C34 C35 H35 119.8 no
C36 C35 H35 119.8 no
C31 C36 C35 118.0(3) no
C31 C36 H36 121.0 no
C35 C36 H36 121.0 no

loop_
_geom_bond_atom_site_label_1
_geom_bond_atom_site_label_2
_geom_bond_site_symmetry_2
_geom_bond_distance
_geom_bond_publ_flag
S1 C1 . 1.663(2) yes
C1 N1 . 1.352(3) yes
C1 N2 . 1.357(3) yes
N1 C11 . 1.425(3) yes
N1 H1 . .85(3) no
N2 C2 . 1.451(3) yes
N2 H2 . .78(2) no
C2 C3 . 1.540(3) yes
C2 P1 . 1.803(2) yes
C2 H201 . .93(2) no
C3 C4 . 1.518(4) yes
C3 C5 . 1.521(4) yes
C3 H301 . .90(3) no
C4 H401 . .9600 no
C4 H402 . .9600 no
C4 H403 . .9600 no
C5 H501 . .9600 no
C5 H502 . .9600 no
C5 H503 . .9600 no
P1 O1 . 1.4696(15) yes
P1 O3 . 1.5656(17) yes
P1 O2 . 1.5791(16) yes
O3 C31 . 1.413(3) yes
O2 C21 . 1.413(3) yes
C11 C12 . 1.373(3) no
C11 C16 . 1.382(4) no
C12 C13 . 1.372(4) no
C12 H12 . .9300 no
C13 C14 . 1.369(4) no
C13 H13 . .9300 no
C14 C15 . 1.372(4) no
C14 H14 . .9300 no
C15 C16 . 1.382(4) no
C15 H15 . .9300 no
C16 H16 . .9300 no
C21 C26 . 1.368(3) no
C21 C22 . 1.371(4) no
C22 C23 . 1.375(4) no
C22 H22 . .9300 no
C23 C24 . 1.365(4) no
C23 H23 . .9300 no
C24 C25 . 1.365(4) no
C24 H24 . .9300 no
C25 C26 . 1.382(4) no
C25 H25 . .9300 no
C26 H26 . .9300 no
C31 C36 . 1.352(4) no
C31 C32 . 1.370(4) no
C32 C33 . 1.374(5) no
C32 H32 . .9300 no
C33 C34 . 1.361(6) no
C33 H33 . .9300 no
C34 C35 . 1.367(6) no
C34 H34 . .9300 no
C35 C36 . 1.390(5) no
C35 H35 . .9300 no
C36 H36 . .9300 no

loop_
_geom_hbond_atom_site_label_D
_geom_hbond_atom_site_label_H
_geom_hbond_atom_site_label_A
_geom_hbond_site_symmetry_A
_geom_hbond_distance_DH
_geom_hbond_distance_HA
_geom_hbond_distance_DA
_geom_hbond_angle_DHA
_geom_hbond_publ_flag
N1 H1 O1 3_766 .85(3) 2.16(3) 2.975(3) 162(3) yes
N2 H2 O1 3_766 .78(3) 2.17(3) 2.932(3) 165(3) yes
